data_2230812
loop_
_publ_author_name
'Nie, Jing-Jing'
'Xu, Xun'
'Xu, Duan-Jun'

_publ_section_title
;
 Aquabis(4-chloro-2-hydroxybenzoato-\k<i>O</i>)(1,10-phenanthroline-\k^2^<i>N</i>,<i>N</i>')zinc(II)
;
_journal_coeditor_code NG5174
_journal_issue 7
_journal_name_full 'Acta Crystallographica Section E'
_journal_page_first m855
_journal_page_last m856
_journal_paper_doi 10.1107/S1600536811020435
_journal_volume 67
_journal_year 2011
_chemical_formula_iupac '[Zn (C7 H4 Cl O3)2 (C12 H8 N2) (H2 O)]'
_chemical_formula_moiety 'C26 H18 Cl2 N2 O7 Zn'
_chemical_formula_sum 'C26 H18 Cl2 N2 O7 Zn'
_chemical_formula_weight 606.69
_chemical_name_systematic
;
Aquabis(4-chloro-2-hydroxybenzoato-\k<i>O</i>)(1,10-phenanthroline-
\k^2^<i>N</i>,<i>N</i>')zinc(II)
;
_space_group_IT_number 2
_symmetry_cell_setting triclinic
_symmetry_space_group_name_Hall '-P 1'
_symmetry_space_group_name_H-M 'P -1'
_atom_sites_solution_hydrogens geom
_atom_sites_solution_primary direct
_atom_sites_solution_secondary difmap
_audit_creation_method SHELXL-97
_cell_angle_alpha 100.534(7)
_cell_angle_beta 94.360(8)
_cell_angle_gamma 111.315(5)
_cell_formula_units_Z 2
_cell_length_a 8.2611(12)
_cell_length_b 11.0124(16)
_cell_length_c 14.654(2)
_cell_measurement_reflns_used 4275
_cell_measurement_temperature 294(2)
_cell_measurement_theta_max 25.2
_cell_measurement_theta_min 1.4
_cell_volume 1206.2(3)
_computing_cell_refinement 'PROCESS-AUTO (Rigaku, 1998)'
_computing_data_collection 'PROCESS-AUTO (Rigaku, 1998)'
_computing_data_reduction 'CrystalStructure (Rigaku/MSC, 2002)'
_computing_molecular_graphics 'ORTEP-3 for Windows (Farrugia, 1997)'
_computing_publication_material 'WinGX (Farrugia, 1999)'
_computing_structure_refinement 'SHELXL97 (Sheldrick, 2008)'
_computing_structure_solution 'SIR92 (Altomare <i>et al.</i>, 1993)'
_diffrn_ambient_temperature 294(2)
_diffrn_detector_area_resol_mean 10.00
_diffrn_measured_fraction_theta_full 0.981
_diffrn_measured_fraction_theta_max 0.981
_diffrn_measurement_device_type 'Rigaku R-AXIS RAPID IP'
_diffrn_measurement_method \w
_diffrn_radiation_monochromator graphite
_diffrn_radiation_source 'fine-focus sealed tube'
_diffrn_radiation_type MoK\a
_diffrn_radiation_wavelength 0.71073
_diffrn_reflns_av_R_equivalents 0.0273
_diffrn_reflns_av_sigmaI/netI 0.0290
_diffrn_reflns_limit_h_max 9
_diffrn_reflns_limit_h_min -9
_diffrn_reflns_limit_k_max 13
_diffrn_reflns_limit_k_min -13
_diffrn_reflns_limit_l_max 17
_diffrn_reflns_limit_l_min -17
_diffrn_reflns_number 13131
_diffrn_reflns_theta_full 25.20
_diffrn_reflns_theta_max 25.20
_diffrn_reflns_theta_min 1.43
_exptl_absorpt_coefficient_mu 1.292
_exptl_absorpt_correction_T_max 0.92
_exptl_absorpt_correction_T_min 0.86
_exptl_absorpt_correction_type multi-scan
_exptl_absorpt_process_details '(ABSCOR; Higashi, 1995)'
_exptl_crystal_colour yellow
_exptl_crystal_density_diffrn 1.671
_exptl_crystal_density_method 'not measured'
_exptl_crystal_description prism
_exptl_crystal_F_000 616
_exptl_crystal_size_max 0.28
_exptl_crystal_size_mid 0.20
_exptl_crystal_size_min 0.12
_refine_diff_density_max 0.643
_refine_diff_density_min -0.285
_refine_ls_extinction_method none
_refine_ls_goodness_of_fit_ref 1.049
_refine_ls_hydrogen_treatment constr
_refine_ls_matrix_type full
_refine_ls_number_parameters 343
_refine_ls_number_reflns 4274
_refine_ls_number_restraints 0
_refine_ls_restrained_S_all 1.049
_refine_ls_R_factor_all 0.0417
_refine_ls_R_factor_gt 0.0343
_refine_ls_shift/su_max 0.001
_refine_ls_shift/su_mean 0.000
_refine_ls_structure_factor_coef Fsqd
_refine_ls_weighting_details 'calc w=1/[\s^2^(Fo^2^)+(0.0614P)^2^+0.2083P] where P=(Fo^2^+2Fc^2^)/3'
_refine_ls_weighting_scheme calc
_refine_ls_wR_factor_gt 0.0959
_refine_ls_wR_factor_ref 0.1010
_reflns_number_gt 3695
_reflns_number_total 4275
_reflns_threshold_expression I>2sigma(I)
_cod_data_source_file ng5174.cif
_cod_data_source_block I
_cod_original_cell_volume 1206.1(3)
_cod_database_code 2230812
_cod_database_fobs_code 2230812

loop_
_symmetry_equiv_pos_as_xyz
'x, y, z'
'-x, -y, -z'

loop_
_atom_site_type_symbol
_atom_site_label
_atom_site_fract_x
_atom_site_fract_y
_atom_site_fract_z
_atom_site_U_iso_or_equiv
_atom_site_adp_type
_atom_site_calc_flag
_atom_site_refinement_flags
_atom_site_occupancy
_atom_site_symmetry_multiplicity
_atom_site_disorder_assembly
_atom_site_disorder_group
Zn Zn 0.82980(4) 0.50277(3) 0.61362(2) 0.03699(12) Uani d . 1 1 . .
Cl Cl1 0.11084(11) 0.33056(8) 1.01904(6) 0.0632(2) Uani d . 1 1 . .
Cl Cl2 0.18339(13) 0.01494(10) 0.08427(6) 0.0760(3) Uani d . 1 1 . .
N N1 1.0170(3) 0.6673(2) 0.71593(15) 0.0386(5) Uani d . 1 1 . .
N N2 0.8102(3) 0.6686(2) 0.56568(14) 0.0345(5) Uani d . 1 1 . .
O O1 0.6382(2) 0.44332(18) 0.69227(12) 0.0418(4) Uani d . 1 1 . .
O O2 0.7884(3) 0.3686(2) 0.78612(13) 0.0474(5) Uani d . 1 1 . .
O O3 0.6810(3) 0.3089(2) 0.93748(14) 0.0553(5) Uani d . 1 1 . .
H H3A 0.7437 0.3201 0.8855 0.083 Uiso d R 1 1 . .
O O4 0.7237(3) 0.39070(18) 0.48131(13) 0.0505(5) Uani d . 1 1 . .
O O5 0.7478(3) 0.1972(2) 0.48595(15) 0.0586(6) Uani d . 1 1 . .
O O6 0.5411(4) -0.0177(2) 0.36472(17) 0.0726(7) Uani d . 1 1 . .
H H6A 0.6098 0.0407 0.4219 0.109 Uiso d R 1 1 . .
O O7 0.9615(3) 0.3763(2) 0.63633(14) 0.0550(5) Uani d . 1 1 . .
H H7A 0.9124 0.3467 0.6815 0.082 Uiso d R 1 1 . .
H H7B 0.8986 0.3023 0.5846 0.082 Uiso d R 1 1 . .
C C1 1.1169(4) 0.6657(3) 0.7912(2) 0.0468(7) Uani d . 1 1 . .
H H1 1.1155 0.5836 0.7996 0.056 Uiso calc R 1 1 . .
C C2 1.2232(4) 0.7806(3) 0.8579(2) 0.0513(8) Uani d . 1 1 . .
H H2 1.2903 0.7748 0.9096 0.062 Uiso calc R 1 1 . .
C C3 1.2277(4) 0.9020(3) 0.8463(2) 0.0484(7) Uani d . 1 1 . .
H H3 1.2990 0.9797 0.8901 0.058 Uiso calc R 1 1 . .
C C4 1.1245(3) 0.9098(3) 0.76815(18) 0.0398(6) Uani d . 1 1 . .
C C5 1.1198(4) 1.0317(3) 0.7507(2) 0.0472(7) Uani d . 1 1 . .
H H5 1.1891 1.1122 0.7923 0.057 Uiso calc R 1 1 . .
C C6 1.0167(4) 1.0327(3) 0.6750(2) 0.0469(7) Uani d . 1 1 . .
H H6 1.0161 1.1137 0.6653 0.056 Uiso calc R 1 1 . .
C C7 0.9084(3) 0.9110(3) 0.60930(18) 0.0376(6) Uani d . 1 1 . .
C C8 0.7985(4) 0.9050(3) 0.5286(2) 0.0440(7) Uani d . 1 1 . .
H H8 0.7930 0.9831 0.5157 0.053 Uiso calc R 1 1 . .
C C9 0.7007(4) 0.7849(3) 0.46974(19) 0.0438(7) Uani d . 1 1 . .
H H9 0.6292 0.7805 0.4160 0.053 Uiso calc R 1 1 . .
C C10 0.7084(4) 0.6680(3) 0.49066(18) 0.0398(6) Uani d . 1 1 . .
H H10 0.6394 0.5863 0.4503 0.048 Uiso calc R 1 1 . .
C C11 0.9101(3) 0.7889(2) 0.62411(17) 0.0321(5) Uani d . 1 1 . .
C C12 1.0201(3) 0.7880(2) 0.70504(17) 0.0335(6) Uani d . 1 1 . .
C C13 0.6586(4) 0.3973(2) 0.76426(18) 0.0369(6) Uani d . 1 1 . .
C C14 0.5204(3) 0.3775(2) 0.82579(17) 0.0339(6) Uani d . 1 1 . .
C C15 0.5405(4) 0.3348(3) 0.90948(18) 0.0380(6) Uani d . 1 1 . .
C C16 0.4128(4) 0.3204(3) 0.96834(19) 0.0435(7) Uani d . 1 1 . .
H H16 0.4265 0.2934 1.0240 0.052 Uiso calc R 1 1 . .
C C17 0.2668(4) 0.3462(3) 0.9437(2) 0.0434(7) Uani d . 1 1 . .
C C18 0.2414(4) 0.3856(3) 0.8610(2) 0.0471(7) Uani d . 1 1 . .
H H18 0.1410 0.4014 0.8448 0.056 Uiso calc R 1 1 . .
C C19 0.3681(4) 0.4009(3) 0.8035(2) 0.0424(6) Uani d . 1 1 . .
H H19 0.3521 0.4276 0.7480 0.051 Uiso calc R 1 1 . .
C C20 0.6860(4) 0.2680(3) 0.44804(19) 0.0404(6) Uani d . 1 1 . .
C C21 0.5611(4) 0.2044(3) 0.35760(18) 0.0398(6) Uani d . 1 1 . .
C C22 0.4962(4) 0.0653(3) 0.3208(2) 0.0469(7) Uani d . 1 1 . .
C C23 0.3784(4) 0.0078(3) 0.2366(2) 0.0529(8) Uani d . 1 1 . .
H H23 0.3348 -0.0841 0.2125 0.063 Uiso calc R 1 1 . .
C C24 0.3277(4) 0.0890(3) 0.1900(2) 0.0494(7) Uani d . 1 1 . .
C C25 0.3862(4) 0.2253(3) 0.2244(2) 0.0488(7) Uani d . 1 1 . .
H H25 0.3482 0.2781 0.1925 0.059 Uiso calc R 1 1 . .
C C26 0.5025(4) 0.2811(3) 0.30724(18) 0.0435(7) Uani d . 1 1 . .
H H26 0.5438 0.3732 0.3306 0.052 Uiso calc R 1 1 . .

loop_
_atom_site_aniso_label
_atom_site_aniso_U_11
_atom_site_aniso_U_22
_atom_site_aniso_U_33
_atom_site_aniso_U_12
_atom_site_aniso_U_13
_atom_site_aniso_U_23
Zn 0.0433(2) 0.03601(18) 0.03246(19) 0.01538(14) 0.00390(13) 0.01019(13)
Cl1 0.0549(5) 0.0669(5) 0.0653(5) 0.0179(4) 0.0281(4) 0.0126(4)
Cl2 0.0702(6) 0.0862(6) 0.0459(5) 0.0146(5) -0.0049(4) -0.0093(4)
N1 0.0374(12) 0.0438(12) 0.0362(12) 0.0151(10) 0.0039(9) 0.0149(10)
N2 0.0395(12) 0.0365(11) 0.0283(11) 0.0144(9) 0.0053(9) 0.0100(9)
O1 0.0449(11) 0.0473(10) 0.0343(10) 0.0153(8) 0.0057(8) 0.0172(8)
O2 0.0484(12) 0.0651(12) 0.0400(11) 0.0298(10) 0.0115(9) 0.0202(9)
O3 0.0556(13) 0.0830(15) 0.0450(12) 0.0379(11) 0.0118(10) 0.0319(11)
O4 0.0734(14) 0.0374(10) 0.0352(10) 0.0190(10) -0.0022(9) 0.0048(8)
O5 0.0758(15) 0.0501(11) 0.0541(13) 0.0339(11) -0.0017(11) 0.0066(10)
O6 0.0979(19) 0.0536(13) 0.0698(16) 0.0384(13) -0.0042(14) 0.0101(12)
O7 0.0637(14) 0.0658(13) 0.0455(12) 0.0378(11) 0.0081(10) 0.0099(10)
C1 0.0446(17) 0.0557(17) 0.0445(16) 0.0189(14) 0.0037(13) 0.0240(14)
C2 0.0445(17) 0.073(2) 0.0372(16) 0.0203(15) 0.0019(13) 0.0206(14)
C3 0.0428(16) 0.0593(17) 0.0341(15) 0.0121(13) 0.0033(12) 0.0059(13)
C4 0.0359(14) 0.0481(15) 0.0326(14) 0.0140(12) 0.0069(11) 0.0061(11)
C5 0.0472(17) 0.0373(14) 0.0472(17) 0.0105(12) 0.0018(13) 0.0004(12)
C6 0.0507(18) 0.0360(14) 0.0527(18) 0.0137(12) 0.0106(14) 0.0120(12)
C7 0.0374(15) 0.0397(13) 0.0389(14) 0.0156(11) 0.0095(11) 0.0137(11)
C8 0.0483(17) 0.0454(15) 0.0453(16) 0.0220(13) 0.0079(13) 0.0186(13)
C9 0.0470(16) 0.0533(16) 0.0353(15) 0.0226(13) 0.0025(12) 0.0149(12)
C10 0.0450(16) 0.0419(14) 0.0305(14) 0.0165(12) 0.0009(11) 0.0060(11)
C11 0.0328(13) 0.0339(12) 0.0311(13) 0.0123(10) 0.0077(10) 0.0108(10)
C12 0.0325(14) 0.0392(13) 0.0313(13) 0.0140(11) 0.0087(10) 0.0121(11)
C13 0.0411(15) 0.0335(12) 0.0311(14) 0.0101(11) 0.0032(11) 0.0053(10)
C14 0.0375(14) 0.0314(12) 0.0322(13) 0.0129(10) 0.0028(11) 0.0076(10)
C15 0.0393(15) 0.0395(13) 0.0335(14) 0.0145(11) 0.0019(11) 0.0073(11)
C16 0.0502(17) 0.0446(14) 0.0340(15) 0.0134(13) 0.0085(12) 0.0146(12)
C17 0.0439(16) 0.0373(14) 0.0450(16) 0.0111(12) 0.0139(13) 0.0062(12)
C18 0.0424(16) 0.0465(15) 0.0593(19) 0.0220(13) 0.0101(14) 0.0178(14)
C19 0.0480(17) 0.0418(14) 0.0414(15) 0.0178(12) 0.0073(12) 0.0178(12)
C20 0.0472(16) 0.0398(14) 0.0365(14) 0.0175(12) 0.0123(12) 0.0105(12)
C21 0.0436(16) 0.0379(13) 0.0368(15) 0.0152(12) 0.0128(12) 0.0042(11)
C22 0.0513(18) 0.0398(14) 0.0523(18) 0.0204(13) 0.0135(14) 0.0085(13)
C23 0.0539(19) 0.0403(15) 0.0510(18) 0.0095(14) 0.0103(15) -0.0047(13)
C24 0.0436(17) 0.0597(18) 0.0361(15) 0.0135(14) 0.0096(12) 0.0015(13)
C25 0.0532(18) 0.0582(17) 0.0360(16) 0.0221(14) 0.0096(13) 0.0108(13)
C26 0.0548(18) 0.0393(14) 0.0343(15) 0.0154(13) 0.0107(12) 0.0076(11)

loop_
_atom_type_symbol
_atom_type_description
_atom_type_scat_dispersion_real
_atom_type_scat_dispersion_imag
_atom_type_scat_source
C C 0.0033 0.0016 'International Tables Vol C Tables 4.2.6.8 and 6.1.1.4'
H H 0.0000 0.0000 'International Tables Vol C Tables 4.2.6.8 and 6.1.1.4'
N N 0.0061 0.0033 'International Tables Vol C Tables 4.2.6.8 and 6.1.1.4'
O O 0.0106 0.0060 'International Tables Vol C Tables 4.2.6.8 and 6.1.1.4'
Zn Zn 0.2839 1.4301 'International Tables Vol C Tables 4.2.6.8 and 6.1.1.4'
Cl Cl 0.1484 0.1585 'International Tables Vol C Tables 4.2.6.8 and 6.1.1.4'

loop_
_geom_angle_atom_site_label_1
_geom_angle_atom_site_label_2
_geom_angle_atom_site_label_3
_geom_angle_site_symmetry_1
_geom_angle_site_symmetry_3
_geom_angle
_geom_angle_publ_flag
O1 Zn O4 . . 105.38(8) ?
O1 Zn O7 . . 99.35(8) ?
O4 Zn O7 . . 90.95(8) ?
O1 Zn N2 . . 107.32(8) ?
O4 Zn N2 . . 87.64(8) ?
O7 Zn N2 . . 152.69(9) ?
O1 Zn N1 . . 98.75(8) ?
O4 Zn N1 . . 154.83(9) ?
O7 Zn N1 . . 92.12(9) ?
N2 Zn N1 . . 78.33(8) ?
C1 N1 C12 . . 117.5(2) ?
C1 N1 Zn . . 128.83(19) ?
C12 N1 Zn . . 113.36(16) ?
C10 N2 C11 . . 117.9(2) ?
C10 N2 Zn . . 128.55(17) ?
C11 N2 Zn . . 113.47(16) ?
C13 O1 Zn . . 122.31(18) ?
C15 O3 H3A . . 101.5 ?
C20 O4 Zn . . 130.02(18) ?
C22 O6 H6A . . 102.5 ?
Zn O7 H7A . . 99.6 ?
Zn O7 H7B . . 98.8 ?
H7A O7 H7B . . 100.6 ?
N1 C1 C2 . . 123.3(3) ?
N1 C1 H1 . . 118.3 ?
C2 C1 H1 . . 118.3 ?
C3 C2 C1 . . 119.1(3) ?
C3 C2 H2 . . 120.4 ?
C1 C2 H2 . . 120.4 ?
C2 C3 C4 . . 120.1(3) ?
C2 C3 H3 . . 120.0 ?
C4 C3 H3 . . 120.0 ?
C12 C4 C3 . . 116.7(3) ?
C12 C4 C5 . . 119.4(2) ?
C3 C4 C5 . . 124.0(3) ?
C6 C5 C4 . . 121.3(3) ?
C6 C5 H5 . . 119.4 ?
C4 C5 H5 . . 119.4 ?
C5 C6 C7 . . 121.0(3) ?
C5 C6 H6 . . 119.5 ?
C7 C6 H6 . . 119.5 ?
C11 C7 C8 . . 116.8(2) ?
C11 C7 C6 . . 119.3(2) ?
C8 C7 C6 . . 123.9(2) ?
C9 C8 C7 . . 119.9(3) ?
C9 C8 H8 . . 120.0 ?
C7 C8 H8 . . 120.0 ?
C8 C9 C10 . . 119.4(3) ?
C8 C9 H9 . . 120.3 ?
C10 C9 H9 . . 120.3 ?
N2 C10 C9 . . 122.8(2) ?
N2 C10 H10 . . 118.6 ?
C9 C10 H10 . . 118.6 ?
N2 C11 C7 . . 123.1(2) ?
N2 C11 C12 . . 117.3(2) ?
C7 C11 C12 . . 119.6(2) ?
N1 C12 C4 . . 123.3(2) ?
N1 C12 C11 . . 117.3(2) ?
C4 C12 C11 . . 119.4(2) ?
O2 C13 O1 . . 123.9(3) ?
O2 C13 C14 . . 118.5(2) ?
O1 C13 C14 . . 117.6(2) ?
C19 C14 C15 . . 117.9(2) ?
C19 C14 C13 . . 121.7(2) ?
C15 C14 C13 . . 120.3(2) ?
O3 C15 C16 . . 117.1(2) ?
O3 C15 C14 . . 122.9(2) ?
C16 C15 C14 . . 120.0(3) ?
C17 C16 C15 . . 119.7(3) ?
C17 C16 H16 . . 120.1 ?
C15 C16 H16 . . 120.1 ?
C16 C17 C18 . . 121.7(3) ?
C16 C17 Cl1 . . 119.1(2) ?
C18 C17 Cl1 . . 119.2(2) ?
C19 C18 C17 . . 118.5(3) ?
C19 C18 H18 . . 120.8 ?
C17 C18 H18 . . 120.8 ?
C18 C19 C14 . . 122.2(3) ?
C18 C19 H19 . . 118.9 ?
C14 C19 H19 . . 118.9 ?
O5 C20 O4 . . 123.9(3) ?
O5 C20 C21 . . 118.7(2) ?
O4 C20 C21 . . 117.4(2) ?
C26 C21 C22 . . 117.6(3) ?
C26 C21 C20 . . 121.1(2) ?
C22 C21 C20 . . 121.3(3) ?
O6 C22 C23 . . 117.3(3) ?
O6 C22 C21 . . 122.3(3) ?
C23 C22 C21 . . 120.4(3) ?
C24 C23 C22 . . 119.1(3) ?
C24 C23 H23 . . 120.4 ?
C22 C23 H23 . . 120.4 ?
C23 C24 C25 . . 122.3(3) ?
C23 C24 Cl2 . . 118.2(2) ?
C25 C24 Cl2 . . 119.5(3) ?
C26 C25 C24 . . 118.1(3) ?
C26 C25 H25 . . 120.9 ?
C24 C25 H25 . . 120.9 ?
C25 C26 C21 . . 122.4(3) ?
C25 C26 H26 . . 118.8 ?
C21 C26 H26 . . 118.8 ?

loop_
_geom_bond_atom_site_label_1
_geom_bond_atom_site_label_2
_geom_bond_site_symmetry_2
_geom_bond_distance
_geom_bond_publ_flag
Zn O1 . 2.0155(18) y
Zn O4 . 2.0325(19) y
Zn O7 . 2.109(2) y
Zn N1 . 2.130(2) y
Zn N2 . 2.126(2) y
Cl1 C17 . 1.741(3) ?
Cl2 C24 . 1.743(3) ?
N1 C1 . 1.333(3) ?
N1 C12 . 1.360(3) ?
N2 C10 . 1.330(3) ?
N2 C11 . 1.361(3) ?
O1 C13 . 1.276(3) ?
O2 C13 . 1.259(3) ?
O3 C15 . 1.344(3) ?
O3 H3A . 0.9554 ?
O4 C20 . 1.261(3) ?
O5 C20 . 1.258(3) ?
O6 C22 . 1.347(4) ?
O6 H6A . 0.9509 ?
O7 H7A . 0.8559 ?
O7 H7B . 0.9565 ?
C1 C2 . 1.391(4) ?
C1 H1 . 0.9300 ?
C2 C3 . 1.366(4) ?
C2 H2 . 0.9300 ?
C3 C4 . 1.410(4) ?
C3 H3 . 0.9300 ?
C4 C12 . 1.408(4) ?
C4 C5 . 1.426(4) ?
C5 C6 . 1.351(4) ?
C5 H5 . 0.9300 ?
C6 C7 . 1.432(4) ?
C6 H6 . 0.9300 ?
C7 C11 . 1.405(4) ?
C7 C8 . 1.412(4) ?
C8 C9 . 1.358(4) ?
C8 H8 . 0.9300 ?
C9 C10 . 1.399(4) ?
C9 H9 . 0.9300 ?
C10 H10 . 0.9300 ?
C11 C12 . 1.442(3) ?
C13 C14 . 1.487(4) ?
C14 C19 . 1.400(4) ?
C14 C15 . 1.410(4) ?
C15 C16 . 1.396(4) ?
C16 C17 . 1.373(4) ?
C16 H16 . 0.9300 ?
C17 C18 . 1.387(4) ?
C18 C19 . 1.376(4) ?
C18 H18 . 0.9300 ?
C19 H19 . 0.9300 ?
C20 C21 . 1.496(4) ?
C21 C26 . 1.401(4) ?
C21 C22 . 1.407(4) ?
C22 C23 . 1.397(4) ?
C23 C24 . 1.376(5) ?
C23 H23 . 0.9300 ?
C24 C25 . 1.378(4) ?
C25 C26 . 1.377(4) ?
C25 H25 . 0.9300 ?
C26 H26 . 0.9300 ?

loop_
_geom_hbond_atom_site_label_D
_geom_hbond_atom_site_label_H
_geom_hbond_atom_site_label_A
_geom_hbond_site_symmetry_A
_geom_hbond_distance_DH
_geom_hbond_distance_HA
_geom_hbond_distance_DA
_geom_hbond_angle_DHA
O3 H3A O2 . 0.95 1.66 2.559(3) 155
O6 H6A O5 . 0.95 1.72 2.595(3) 151
O7 H7A O2 . 0.86 1.93 2.707(3) 150
O7 H7B O5 . 0.96 1.75 2.674(3) 163
